data_1558825
loop_
_publ_author_name
'Biggins, Naomi'
'Ziebel, Michael E.'
'Gonzalez, Miguel'
'Long, Jeffrey R.'

_publ_section_title
;
 Crystallographic Characterization of the Metal--Organic Framework
 Fe2(bdp)3 upon Reductive Cation Insertion
;
_journal_name_full 'Chemical Science'
_journal_paper_doi 10.1039/D0SC03383A
_journal_year 2020
_chemical_formula_moiety '0.13(C288 H192 Fe16 N96), 2.06(Na)'
_chemical_formula_sum 'C36 H24 Fe2 N12 Na2.04'
_chemical_formula_weight 783.24
_chemical_name_common Na2Fe2(bdp)3
_chemical_name_systematic Na2Fe2(bdp)3
_space_group_crystal_system orthorhombic
_space_group_IT_number 70
_space_group_name_Hall '-F 2uv 2vw'
_space_group_name_H-M_alt 'F d d d :2'
_atom_sites_solution_hydrogens geom
_atom_sites_solution_primary 'intrinsic phasing'
_atom_sites_solution_secondary difmap
_audit_creation_date 2019-09-09
_audit_creation_method
;
Olex2 1.2
(compiled May 18 2018 14:05:52 for OlexSys, GUI svn.r5506)
;
_audit_update_record
;
2020-06-17 deposited with the CCDC.	2020-08-10 downloaded from the CCDC.
;
_cell_angle_alpha 90
_cell_angle_beta 90
_cell_angle_gamma 90
_cell_formula_units_Z 8
_cell_length_a 7.0835(3)
_cell_length_b 26.4668(12)
_cell_length_c 45.398(2)
_cell_measurement_reflns_used 5529
_cell_measurement_temperature 100(2)
_cell_measurement_theta_max 28.92
_cell_measurement_theta_min 3.35
_cell_volume 8511.1(6)
_computing_cell_refinement 'SAINT V8.38A (Bruker-AXS, Madison WI, 2016)'
_computing_data_collection 'Bruker APEX3 Bruker-AXS, Madison WI'
_computing_data_reduction 'SAINT V8.38A (Bruker-AXS, Madison WI, 2016)'
_computing_molecular_graphics 'Olex2 (Dolomanov et al., 2009)'
_computing_publication_material 'Olex2 (Dolomanov et al., 2009)'
_computing_structure_refinement 'ShelXL (Sheldrick, 2015)'
_computing_structure_solution 'SHELXT 2018/2 (Sheldrick, 2018)'
_diffrn_ambient_temperature 100(2)
_diffrn_detector_area_resol_mean 7.39
_diffrn_measured_fraction_theta_full 0.996
_diffrn_measured_fraction_theta_max 0.997
_diffrn_measurement_device_type 'Bruker D8 with PHOTON II detector'
_diffrn_measurement_method '\f and \w scans'
_diffrn_radiation_monochromator 'silicon 111'
_diffrn_radiation_type synchrotron
_diffrn_radiation_wavelength 0.7288
_diffrn_reflns_av_R_equivalents 0.1139
_diffrn_reflns_av_unetI/netI 0.0501
_diffrn_reflns_Laue_measured_fraction_full 0.996
_diffrn_reflns_Laue_measured_fraction_max 0.997
_diffrn_reflns_limit_h_max 8
_diffrn_reflns_limit_h_min -8
_diffrn_reflns_limit_k_max 32
_diffrn_reflns_limit_k_min -32
_diffrn_reflns_limit_l_max 56
_diffrn_reflns_limit_l_min -56
_diffrn_reflns_number 25311
_diffrn_reflns_point_group_measured_fraction_full 0.996
_diffrn_reflns_point_group_measured_fraction_max 0.997
_diffrn_reflns_theta_full 25.930
_diffrn_reflns_theta_max 27.095
_diffrn_reflns_theta_min 1.840
_diffrn_source 'Advanced Light Source station 12.2.1'
_diffrn_standards_number 0
_exptl_absorpt_coefficient_mu 0.788
_exptl_absorpt_correction_T_max 0.984
_exptl_absorpt_correction_T_min 0.895
_exptl_absorpt_correction_type multi-scan
_exptl_absorpt_process_details
;
SADABS-2016/2 (Bruker,2016) was used for absorption correction.
wR2(int) was 0.1569 before and 0.0879 after correction.
The Ratio of minimum to maximum transmission is 0.9092.
The \l/2 correction factor is Not present.
;
_exptl_crystal_colour 'dark yellow'
_exptl_crystal_density_diffrn 1.222
_exptl_crystal_density_method 'not measured'
_exptl_crystal_description 'tapered rod'
_exptl_crystal_F_000 3187
_exptl_crystal_size_max 0.07
_exptl_crystal_size_mid 0.021
_exptl_crystal_size_min 0.021
_refine_diff_density_max 1.692
_refine_diff_density_min -0.644
_refine_diff_density_rms 0.159
_refine_ls_extinction_method none
_refine_ls_goodness_of_fit_ref 1.080
_refine_ls_hydrogen_treatment constr
_refine_ls_matrix_type full
_refine_ls_number_parameters 169
_refine_ls_number_reflns 2180
_refine_ls_number_restraints 19
_refine_ls_restrained_S_all 1.083
_refine_ls_R_factor_all 0.0713
_refine_ls_R_factor_gt 0.0568
_refine_ls_shift/su_max 0.002
_refine_ls_shift/su_mean 0.000
_refine_ls_structure_factor_coef Fsqd
_refine_ls_weighting_details 'w=1/[\s^2^(Fo^2^)+(0.0914P)^2^+97.5342P] where P=(Fo^2^+2Fc^2^)/3'
_refine_ls_weighting_scheme calc
_refine_ls_wR_factor_gt 0.1618
_refine_ls_wR_factor_ref 0.1747
_reflns_Friedel_coverage 0.000
_reflns_number_gt 1767
_reflns_number_total 2180
_reflns_threshold_expression 'I > 2\s(I)'
_cod_data_source_file d0sc03383a2.cif
_cod_data_source_block Na2Fe2(bdp)3
_cod_depositor_comments
;
The following automatic conversions were performed:

data item '_atom_sites_solution_secondary' value 'diffmap' was
changed to 'difmap'.

Automatic conversion script
Id: cif_fix_values 7556 2019-12-06 15:28:31Z antanas 
;
_cod_original_cell_volume 8511.2(7)
_cod_original_sg_symbol_H-M 'F d d d'
_cod_database_code 1558825
_shelx_shelxl_version_number 2018/3
_shelx_space_group_comment
;
The symmetry employed for this shelxl refinement is uniquely defined
by the following loop, which should always be used as a source of
symmetry information in preference to the above space-group names.
They are only intended as comments.
;
_shelx_estimated_absorpt_t_max 0.984
_shelx_estimated_absorpt_t_min 0.947
_olex2_refinement_description
;
1. Fixed Uiso
 At 1.2 times of:
  All C(H) groups
2. Uiso/Uaniso restraints and constraints
Na3 \\sim Na1 \\sim Na2: within 2.5A with sigma of 0.04 and sigma for terminal
atoms of 0.08
C11 \\sim C12: within 2A with sigma of 0.04 and sigma for terminal atoms of 0.08
C13 \\sim C10: within 2A with sigma of 0.04 and sigma for terminal atoms of 0.08
C5 \\sim C4: within 2A with sigma of 0.04 and sigma for terminal atoms of 0.08
3. Others
 1*[Sof(Na2)]+1*[Sof(Na1)]+1*[Sof(Na3)]=1 with esd of 0.01
 Sof(C13)=Sof(H13)=Sof(C12)=Sof(H12)=1-FVAR(1)
 Sof(C11)=Sof(H11)=Sof(C10)=Sof(H10)=FVAR(1)
 Fixed Sof: C5(0.5) H5(0.5) C4(0.5) H4(0.5)
4.a Aromatic/amide H refined with riding coordinates:
 C1(H1), C7(H7), C6(H6), C13(H13), C12(H12), C5(H5), C4(H4), C11(H11), C10(H10)
;
_olex2_submission_special_instructions 'No special instructions were received'

loop_
_space_group_symop_operation_xyz
'x, y, z'
'-x+3/4, -y+3/4, z'
'-x+3/4, y, -z+3/4'
'x, -y+3/4, -z+3/4'
'x, y+1/2, z+1/2'
'-x+3/4, -y+5/4, z+1/2'
'-x+3/4, y+1/2, -z+5/4'
'x, -y+5/4, -z+5/4'
'x+1/2, y, z+1/2'
'-x+5/4, -y+3/4, z+1/2'
'-x+5/4, y, -z+5/4'
'x+1/2, -y+3/4, -z+5/4'
'x+1/2, y+1/2, z'
'-x+5/4, -y+5/4, z'
'-x+5/4, y+1/2, -z+3/4'
'x+1/2, -y+5/4, -z+3/4'
'-x, -y, -z'
'x-3/4, y-3/4, -z'
'x-3/4, -y, z-3/4'
'-x, y-3/4, z-3/4'
'-x, -y+1/2, -z+1/2'
'x-3/4, y-1/4, -z+1/2'
'x-3/4, -y+1/2, z-1/4'
'-x, y-1/4, z-1/4'
'-x+1/2, -y, -z+1/2'
'x-1/4, y-3/4, -z+1/2'
'x-1/4, -y, z-1/4'
'-x+1/2, y-3/4, z-1/4'
'-x+1/2, -y+1/2, -z'
'x-1/4, y-1/4, -z'
'x-1/4, -y+1/2, z-3/4'
'-x+1/2, y-1/4, z-3/4'

loop_
_atom_site_label
_atom_site_type_symbol
_atom_site_fract_x
_atom_site_fract_y
_atom_site_fract_z
_atom_site_U_iso_or_equiv
_atom_site_adp_type
_atom_site_occupancy
_atom_site_site_symmetry_order
_atom_site_calc_flag
_atom_site_refinement_flags_posn
_atom_site_refinement_flags_adp
_atom_site_refinement_flags_occupancy
_atom_site_disorder_assembly
_atom_site_disorder_group
Fe1 Fe 0.375000 0.375000 0.62851(2) 0.0081(2) Uani 1 2 d S T P . .
N1 N 0.2184(4) 0.43555(11) 0.62838(6) 0.0126(6) Uani 1 1 d . . . . .
N2 N 0.5394(4) 0.40522(11) 0.65804(6) 0.0123(6) Uani 1 1 d . . . . .
N3 N 0.7290(4) 0.40661(11) 0.65337(6) 0.0125(6) Uani 1 1 d . . . . .
C2 C 0.125000 0.51611(19) 0.625000 0.0169(10) Uani 1 2 d S T P . .
C1 C 0.2750(5) 0.48369(13) 0.63034(8) 0.0163(7) Uani 1 1 d . . . . .
H1 H 0.400057 0.494165 0.634769 0.020 Uiso 1 1 calc R . . . .
C3 C 0.125000 0.5716(2) 0.625000 0.0205(11) Uani 1 2 d S T P . .
C7 C 0.8073(5) 0.43084(14) 0.67598(8) 0.0165(7) Uani 1 1 d . . . . .
H7 H 0.938858 0.436918 0.678035 0.020 Uiso 1 1 calc R . . . .
C6 C 0.5042(5) 0.42844(14) 0.68355(8) 0.0181(8) Uani 1 1 d . . . . .
H6 H 0.382402 0.432452 0.691982 0.022 Uiso 1 1 calc R . . . .
C8 C 0.6719(5) 0.44599(15) 0.69608(8) 0.0187(8) Uani 1 1 d . . . . .
C9 C 0.7088(6) 0.47328(16) 0.72364(8) 0.0222(8) Uani 1 1 d . . . . .
C13 C 0.9232(12) 0.4950(4) 0.76328(19) 0.023(2) Uani 0.68(3) 1 d . U . A 2
H13 H 1.043378 0.491007 0.772280 0.027 Uiso 0.68(3) 1 calc R . . A 2
C12 C 0.8845(11) 0.4692(4) 0.73757(18) 0.023(2) Uani 0.68(3) 1 d . U . A 2
H12 H 0.978922 0.448172 0.729155 0.028 Uiso 0.68(3) 1 calc R . . A 2
C5 C 0.2824(15) 0.6513(4) 0.6175(3) 0.026(2) Uani 0.5 1 d . U . B -1
H5 H 0.393580 0.669176 0.612242 0.031 Uiso 0.5 1 calc R . . B -1
C4 C 0.2876(16) 0.5986(4) 0.6173(3) 0.027(2) Uani 0.5 1 d . U . B -1
H4 H 0.400103 0.581304 0.612034 0.032 Uiso 0.5 1 calc R . . B -1
C11 C 0.619(3) 0.5030(17) 0.7717(7) 0.056(10) Uani 0.32(3) 1 d . U . A 1
H11 H 0.525849 0.503561 0.786829 0.067 Uiso 0.32(3) 1 calc R . . A 1
C10 C 0.579(3) 0.4785(16) 0.7456(6) 0.051(9) Uani 0.32(3) 1 d . U . A 1
H10 H 0.456592 0.464794 0.742786 0.061 Uiso 0.32(3) 1 calc R . . A 1
Na3 Na 0.625000 0.625000 0.7067(3) 0.030(5) Uani 0.172(11) 2 d S TU P C 5
Na2 Na 0.215(2) 0.6123(5) 0.7443(3) 0.056(5) Uani 0.176(8) 1 d . U . D 4
Na1 Na 0.294(2) 0.6127(7) 0.7161(4) 0.115(6) Uani 0.253(9) 1 d . U . E 3

loop_
_atom_site_aniso_label
_atom_site_aniso_U_11
_atom_site_aniso_U_22
_atom_site_aniso_U_33
_atom_site_aniso_U_23
_atom_site_aniso_U_13
_atom_site_aniso_U_12
Fe1 0.0106(4) 0.0067(4) 0.0068(4) 0.000 0.000 -0.0001(2)
N1 0.0122(14) 0.0125(14) 0.0132(14) 0.0001(10) 0.0009(11) -0.0007(12)
N2 0.0125(14) 0.0134(14) 0.0110(13) -0.0015(10) 0.0014(11) 0.0002(12)
N3 0.0145(15) 0.0123(14) 0.0108(13) -0.0024(10) -0.0006(11) 0.0003(11)
C2 0.017(3) 0.013(2) 0.020(2) 0.000 -0.003(2) 0.000
C1 0.0164(18) 0.0115(17) 0.0210(18) -0.0006(13) 0.0000(14) -0.0035(14)
C3 0.026(3) 0.009(2) 0.026(3) 0.000 0.003(2) 0.000
C7 0.0192(18) 0.0174(18) 0.0130(16) -0.0054(13) -0.0015(14) -0.0023(15)
C6 0.0183(18) 0.0228(19) 0.0131(16) -0.0025(13) 0.0011(14) -0.0010(15)
C8 0.0195(19) 0.0221(19) 0.0143(17) -0.0039(14) 0.0013(14) 0.0012(15)
C9 0.023(2) 0.028(2) 0.0157(18) -0.0095(14) 0.0006(15) -0.0004(17)
C13 0.020(3) 0.029(5) 0.020(4) -0.008(3) -0.005(2) 0.006(3)
C12 0.019(3) 0.029(5) 0.021(3) -0.013(3) -0.002(2) 0.009(3)
C5 0.023(5) 0.012(4) 0.042(6) 0.001(5) 0.000(5) -0.005(3)
C4 0.027(5) 0.021(5) 0.034(5) 0.002(5) 0.014(5) 0.007(4)
C11 0.046(11) 0.08(2) 0.042(13) -0.040(16) 0.013(9) -0.017(13)
C10 0.041(10) 0.07(2) 0.037(12) -0.034(14) 0.013(9) -0.026(12)
Na3 0.028(8) 0.020(8) 0.043(9) 0.000 0.000 0.002(6)
Na2 0.049(8) 0.066(9) 0.054(9) -0.006(6) 0.011(6) 0.002(7)
Na1 0.091(10) 0.150(13) 0.102(11) -0.050(9) 0.018(9) 0.007(10)

loop_
_atom_type_symbol
_atom_type_description
_atom_type_scat_dispersion_real
_atom_type_scat_dispersion_imag
_atom_type_scat_source
C C 0.0034 0.0017 'ANOMDisVal Program in PLATON Spek, A. L. J. Appl. Crystallogr. 2003, 36, 7-13'
H H 0.0000 0.0000 'ANOMDisVal Program in PLATON Spek, A. L. J. Appl. Crystallogr. 2003, 36, 7-13'
Fe Fe 0.3511 0.8892 'ANOMDisVal Program in PLATON Spek, A. L. J. Appl. Crystallogr. 2003, 36, 7-13'
N N 0.0065 0.0035 'ANOMDisVal Program in PLATON Spek, A. L. J. Appl. Crystallogr. 2003, 36, 7-13'
Na Na 0.0389 0.0265 'ANOMDisVal Program in PLATON Spek, A. L. J. Appl. Crystallogr. 2003, 36, 7-13'

loop_
_geom_angle_atom_site_label_1
_geom_angle_atom_site_label_2
_geom_angle_atom_site_label_3
_geom_angle
_geom_angle_site_symmetry_1
_geom_angle_site_symmetry_3
_geom_angle_publ_flag
N1 Fe1 N1 179.64(16) 2 . ?
N1 Fe1 N3 92.76(12) 2 11 ?
N1 Fe1 N3 86.98(12) . 11 ?
N1 Fe1 N3 92.76(12) . 12_455 ?
N1 Fe1 N3 86.98(12) 2 12_455 ?
N2 Fe1 N1 90.28(12) . . ?
N2 Fe1 N1 90.28(12) 2 2 ?
N2 Fe1 N1 89.97(12) 2 . ?
N2 Fe1 N1 89.97(12) . 2 ?
N2 Fe1 N2 93.00(17) . 2 ?
N2 Fe1 N3 91.00(12) 2 12_455 ?
N2 Fe1 N3 174.98(12) . 12_455 ?
N2 Fe1 N3 174.98(12) 2 11 ?
N2 Fe1 N3 91.00(12) . 11 ?
N3 Fe1 N3 85.17(17) 12_455 11 ?
N1 N1 Fe1 123.72(9) 11_455 . ?
C1 N1 Fe1 127.7(3) . . ?
C1 N1 N1 107.9(2) . 11_455 ?
N3 N2 Fe1 119.6(2) . . ?
C6 N2 Fe1 132.4(3) . . ?
C6 N2 N3 107.9(3) . . ?
N2 N3 Fe1 128.5(2) . 11 ?
C7 N3 Fe1 123.6(3) . 11 ?
C7 N3 N2 107.7(3) . . ?
C1 C2 C1 103.6(5) . 11_455 ?
C1 C2 C3 128.2(2) . . ?
C1 C2 C3 128.2(2) 11_455 . ?
N1 C1 C2 110.4(3) . . ?
N1 C1 H1 124.8 . . ?
C2 C1 H1 124.8 . . ?
C4 C3 C2 120.7(5) . . ?
N3 C7 H7 124.5 . . ?
N3 C7 C8 111.0(3) . . ?
C8 C7 H7 124.5 . . ?
N2 C6 H6 124.8 . . ?
N2 C6 C8 110.3(3) . . ?
C8 C6 H6 124.8 . . ?
C7 C8 C6 103.0(3) . . ?
C7 C8 C9 125.5(4) . . ?
C6 C8 C9 131.5(4) . . ?
C13 C9 C8 122.8(4) 25_666 . ?
C13 C9 C12 116.9(5) 25_666 . ?
C13 C9 C11 104.7(11) 25_666 25_666 ?
C12 C9 C8 120.3(4) . . ?
C11 C9 C8 120.5(8) 25_666 . ?
C10 C9 C8 123.6(8) . . ?
C10 C9 C13 34.1(16) . 25_666 ?
C10 C9 C11 115.8(11) . 25_666 ?
C9 C13 H13 119.1 25_666 . ?
C12 C13 H13 119.1 . . ?
C9 C12 H12 119.3 . . ?
C13 C12 C9 121.4(6) . . ?
C13 C12 H12 119.3 . . ?
C3 C5 H5 118.4 14_455 . ?
C3 C5 C4 123.2(11) 14_455 . ?
C4 C5 H5 118.4 . . ?
C3 C4 H4 120.4 . . ?
C5 C4 C3 119.2(10) . . ?
C5 C4 H4 120.4 . . ?
C9 C11 H11 119.3 25_666 . ?
C10 C11 C9 121.3(17) . 25_666 ?
C10 C11 H11 119.3 . . ?
C9 C10 C11 122.7(16) . . ?
C9 C10 H10 118.6 . . ?
C11 C10 H10 118.6 . . ?

loop_
_geom_bond_atom_site_label_1
_geom_bond_atom_site_label_2
_geom_bond_distance
_geom_bond_site_symmetry_2
_geom_bond_publ_flag
Fe1 N1 1.949(3) . ?
Fe1 N1 1.949(3) 2 ?
Fe1 N2 1.948(3) 2 ?
Fe1 N2 1.948(3) . ?
Fe1 N3 1.966(3) 11 ?
Fe1 N3 1.966(3) 12_455 ?
N1 N1 1.358(6) 11_455 ?
N1 C1 1.339(5) . ?
N2 N3 1.360(4) . ?
N2 C6 1.334(4) . ?
N3 C7 1.331(4) . ?
C2 C1 1.387(5) 11_455 ?
C2 C1 1.387(5) . ?
C2 C3 1.468(7) . ?
C1 H1 0.9500 . ?
C3 C4 1.400(12) . ?
C7 H7 0.9500 . ?
C7 C8 1.383(5) . ?
C6 H6 0.9500 . ?
C6 C8 1.397(5) . ?
C8 C9 1.468(5) . ?
C9 C13 1.390(8) 25_666 ?
C9 C12 1.400(8) . ?
C9 C11 1.39(2) 25_666 ?
C9 C10 1.362(19) . ?
C13 H13 0.9500 . ?
C13 C12 1.380(10) . ?
C12 H12 0.9500 . ?
C5 H5 0.9500 . ?
C5 C4 1.394(10) . ?
C4 H4 0.9500 . ?
C11 H11 0.9500 . ?
C11 C10 1.38(2) . ?
C10 H10 0.9500 . ?
